data_8000272
loop_
_publ_author_name
'Gui, Di'
'Ji, Lijun'
'Muhammad, Azeem'
'Li, Wei'
'Cai, Weizhao'
'Li, Yanchun'
'Li, Xiaodong'
'Wu, Xiang'
'Lu, Peixiang'

_publ_section_title
;
 Jahn-Teller Effect on Framework Flexibility of Hybrid Organic-Inorganic
 Perovskites.
;
_journal_name_full 'The journal of physical chemistry letters'
_journal_page_first 751
_journal_page_last 755
_journal_paper_doi 10.1021/acs.jpclett.7b03229
_journal_year 2018
_chemical_absolute_configuration ad
_chemical_formula_moiety 'C3 H3 Cu O6, C H6 N3'
_chemical_formula_sum 'C4 H9 Cu N3 O6'
_chemical_formula_weight 258.68
_space_group_crystal_system orthorhombic
_space_group_IT_number 33
_space_group_name_Hall 'P 2c -2n'
_space_group_name_H-M_alt 'P n a 21'
_symmetry_space_group_name_Hall 'P 2c -2n'
_symmetry_space_group_name_H-M 'P n a 21'
_atom_sites_solution_hydrogens geom
_atom_sites_solution_primary direct
_atom_sites_solution_secondary difmap
_audit_creation_date 2017-08-04
_audit_creation_method
;
Olex2 1.2
(compiled 2017.03.28 svn.r3405 for OlexSys, GUI svn.r5370)
;
_cell_angle_alpha 90.00
_cell_angle_beta 90.00
_cell_angle_gamma 90.00
_cell_formula_units_Z 4
_cell_length_a 8.4877(3)
_cell_length_b 9.0448(4)
_cell_length_c 11.3269(4)
_cell_measurement_reflns_used 14665
_cell_measurement_temperature 150.02(2)
_cell_measurement_theta_max 30.1630
_cell_measurement_theta_min 3.7480
_cell_volume 869.56(6)
_computing_molecular_graphics 'Olex2 (Dolomanov et al., 2009)'
_computing_publication_material 'Olex2 (Dolomanov et al., 2009)'
_computing_structure_refinement 'XL (Sheldrick, 2008)'
_computing_structure_solution 'SHELXS-97 (Sheldrick, 1990)'
_diffrn_ambient_temperature 150.02(2)
_diffrn_measured_fraction_theta_full 0.965
_diffrn_measured_fraction_theta_max 0.965
_diffrn_measurement_device_type 'XtaLAB Pro: Kappa single'
_diffrn_measurement_method '\w scans'
_diffrn_radiation_monochromator graphite
_diffrn_radiation_type MoK\a
_diffrn_radiation_wavelength 0.71073
_diffrn_reflns_av_R_equivalents 0.0207
_diffrn_reflns_av_unetI/netI 0.0092
_diffrn_reflns_limit_h_max 12
_diffrn_reflns_limit_h_min -11
_diffrn_reflns_limit_k_max 12
_diffrn_reflns_limit_k_min -12
_diffrn_reflns_limit_l_max 15
_diffrn_reflns_limit_l_min -16
_diffrn_reflns_number 22998
_diffrn_reflns_theta_full 30.26
_diffrn_reflns_theta_max 30.26
_diffrn_reflns_theta_min 3.75
_diffrn_source 'fine-focus sealed tube'
_exptl_absorpt_coefficient_mu 2.523
_exptl_absorpt_correction_T_max 1.00000
_exptl_absorpt_correction_T_min 0.81792
_exptl_absorpt_correction_type multi-scan
_exptl_crystal_colour blue
_exptl_crystal_density_diffrn 1.976
_exptl_crystal_density_method 'not measured'
_exptl_crystal_description block
_exptl_crystal_F_000 524
_exptl_crystal_size_max 0.363
_exptl_crystal_size_mid 0.188
_exptl_crystal_size_min 0.181
_refine_diff_density_max 0.254
_refine_diff_density_min -0.898
_refine_diff_density_rms 0.113
_refine_ls_abs_structure_details 'Flack H D (1983), Acta Cryst. A39, 876-881'
_refine_ls_abs_structure_Flack 0.576(18)
_refine_ls_extinction_method none
_refine_ls_goodness_of_fit_ref 1.122
_refine_ls_hydrogen_treatment mixed
_refine_ls_matrix_type full
_refine_ls_number_parameters 143
_refine_ls_number_reflns 2440
_refine_ls_number_restraints 1
_refine_ls_restrained_S_all 1.122
_refine_ls_R_factor_all 0.0235
_refine_ls_R_factor_gt 0.0233
_refine_ls_shift/su_max 0.001
_refine_ls_shift/su_mean 0.000
_refine_ls_structure_factor_coef Fsqd
_refine_ls_weighting_details 'calc w=1/[\s^2^(Fo^2^)+(0.0346P)^2^+0.7533P] where P=(Fo^2^+2Fc^2^)/3'
_refine_ls_weighting_scheme calc
_refine_ls_wR_factor_gt 0.0664
_refine_ls_wR_factor_ref 0.0665
_reflns_number_gt 2410
_reflns_number_total 2440
_reflns_threshold_expression >2sigma(I)
_cod_data_source_file Cu-150K.cif
_cod_data_source_block Cu_150_00-multiscan
_cod_database_code 8000272
_olex2_refinement_description
;
1. Fixed Uiso
 At 1.2 times of:
  All C(H) groups, All N(H,H) groups
2.a Aromatic/amide H refined with riding coordinates:
 C1(H1), C2(H2), C3(H3)
2.b X=CH2 refined with riding coordinates:
 N3(H3A,H3B)
;
_olex2_submission_special_instructions 'No special instructions were received'

loop_
_space_group_symop_id
_space_group_symop_operation_xyz
1 'x, y, z'
2 '-x, -y, z+1/2'
3 '-x+1/2, y+1/2, z+1/2'
4 'x+1/2, -y+1/2, z'

loop_
_atom_site_label
_atom_site_type_symbol
_atom_site_fract_x
_atom_site_fract_y
_atom_site_fract_z
_atom_site_U_iso_or_equiv
_atom_site_adp_type
_atom_site_occupancy
_atom_site_calc_flag
_atom_site_refinement_flags_posn
Cu1 Cu -0.00710(2) -0.00086(3) 0.47623(11) 0.00659(7) Uani 1 d .
O4 O -0.00244(15) -0.1126(2) 0.32358(16) 0.0102(3) Uani 1 d .
O6 O 0.20614(17) 0.15134(16) 0.41538(14) 0.0130(3) Uani 1 d .
O1 O -0.01478(17) 0.11070(19) 0.62811(16) 0.0113(3) Uani 1 d .
O5 O -0.14002(17) 0.15097(15) 0.40312(13) 0.0122(3) Uani 1 d .
O2 O 0.16681(16) -0.12206(14) 0.53933(13) 0.0105(3) Uani 1 d .
O3 O -0.17989(18) -0.17948(16) 0.55211(14) 0.0148(3) Uani 1 d .
C1 C 0.2023(2) -0.2554(2) 0.51341(17) 0.0115(3) Uani 1 d .
H1 H 0.1359 -0.3066 0.4625 0.014 Uiso 1 calc R
C2 C 0.0084(2) -0.04602(18) 0.2257(3) 0.0106(3) Uani 1 d .
H2 H 0.0118 0.0568 0.2263 0.013 Uiso 1 calc R
C3 C 0.2448(2) 0.2776(2) 0.44682(18) 0.0108(3) Uani 1 d .
H3 H 0.1860 0.3229 0.5060 0.013 Uiso 1 calc R
C4 C -0.0059(3) 0.50097(16) 0.7245(10) 0.0122(4) Uani 1 d .
N3 N -0.0135(2) 0.64705(16) 0.7302(3) 0.0143(3) Uani 1 d .
H3A H -0.0800 0.6943 0.6871 0.017 Uiso 1 calc R
H3B H 0.0481 0.6947 0.7770 0.017 Uiso 1 calc R
N2 N -0.0977(2) 0.4253(2) 0.6543(2) 0.0186(4) Uani 1 d .
N1 N 0.0943(2) 0.4296(2) 0.7986(2) 0.0174(4) Uani 1 d .
H1A H 0.087(4) 0.336(4) 0.798(3) 0.022(7) Uiso 1 d .
H2A H -0.172(4) 0.479(3) 0.610(3) 0.022(8) Uiso 1 d .
H2B H -0.085(4) 0.353(4) 0.648(3) 0.018(8) Uiso 1 d .
H1B H 0.139(6) 0.471(4) 0.832(4) 0.036(11) Uiso 1 d .

loop_
_atom_site_aniso_label
_atom_site_aniso_U_11
_atom_site_aniso_U_22
_atom_site_aniso_U_33
_atom_site_aniso_U_23
_atom_site_aniso_U_13
_atom_site_aniso_U_12
Cu1 0.00866(11) 0.00610(11) 0.00502(11) -0.00026(5) -0.00032(14) 0.00175(7)
O4 0.0166(7) 0.0077(7) 0.0061(8) 0.0000(6) -0.0005(4) 0.0001(4)
O6 0.0124(6) 0.0094(6) 0.0171(6) 0.0003(5) 0.0017(6) -0.0028(5)
O1 0.0177(7) 0.0085(7) 0.0076(8) 0.0003(6) -0.0003(5) 0.0010(5)
O5 0.0138(6) 0.0134(6) 0.0095(6) 0.0028(5) 0.0009(5) 0.0067(5)
O2 0.0111(6) 0.0079(6) 0.0125(6) -0.0004(5) -0.0023(5) 0.0022(5)
O3 0.0147(6) 0.0142(7) 0.0155(6) 0.0023(5) -0.0023(6) -0.0068(5)
C1 0.0132(8) 0.0105(8) 0.0108(8) -0.0006(6) -0.0019(7) 0.0006(6)
C2 0.0154(8) 0.0070(7) 0.0095(7) 0.0017(11) 0.0003(6) -0.0001(6)
C3 0.0095(8) 0.0117(7) 0.0113(8) 0.0012(6) 0.0012(6) -0.0002(6)
C4 0.0118(8) 0.0109(8) 0.0140(9) 0.0011(8) -0.0020(8) 0.0004(6)
N3 0.0187(8) 0.0079(6) 0.0163(7) -0.0018(9) -0.0051(7) -0.0004(6)
N2 0.0221(9) 0.0085(8) 0.0252(9) -0.0026(7) -0.0120(8) 0.0028(7)
N1 0.0196(9) 0.0109(8) 0.0216(9) 0.0031(7) -0.0115(8) -0.0026(7)

loop_
_atom_type_symbol
_atom_type_description
_atom_type_scat_dispersion_real
_atom_type_scat_dispersion_imag
_atom_type_scat_source
C C 0.0033 0.0016 'International Tables Vol C Tables 4.2.6.8 and 6.1.1.4'
H H 0.0000 0.0000 'International Tables Vol C Tables 4.2.6.8 and 6.1.1.4'
N N 0.0061 0.0033 'International Tables Vol C Tables 4.2.6.8 and 6.1.1.4'
O O 0.0106 0.0060 'International Tables Vol C Tables 4.2.6.8 and 6.1.1.4'
Cu Cu 0.3201 1.2651 'International Tables Vol C Tables 4.2.6.8 and 6.1.1.4'

loop_
_geom_angle_atom_site_label_1
_geom_angle_atom_site_label_2
_geom_angle_atom_site_label_3
_geom_angle
_geom_angle_site_symmetry_1
_geom_angle_site_symmetry_3
O4 Cu1 O6 91.54(7) . .
O4 Cu1 O3 88.92(6) . .
O1 Cu1 O4 179.25(6) . .
O1 Cu1 O6 88.97(6) . .
O1 Cu1 O3 90.69(8) . .
O5 Cu1 O4 90.01(8) . .
O5 Cu1 O6 84.84(6) . .
O5 Cu1 O1 89.49(7) . .
O5 Cu1 O2 166.60(6) . .
O5 Cu1 O3 106.11(5) . .
O2 Cu1 O4 91.01(7) . .
O2 Cu1 O6 81.78(5) . .
O2 Cu1 O1 89.60(8) . .
O2 Cu1 O3 87.27(6) . .
O3 Cu1 O6 169.05(6) . .
C2 O4 Cu1 121.18(17) . .
C3 O6 Cu1 130.67(13) . .
C2 O1 Cu1 121.58(16) 2 .
C3 O5 Cu1 129.30(14) 4_455 .
C1 O2 Cu1 128.16(13) . .
C1 O3 Cu1 134.57(14) 4_445 .
O3 C1 O2 123.87(18) 4_545 .
O1 C2 O4 123.68(15) 2_554 .
O6 C3 O5 124.00(19) . 4
N3 C4 N1 118.3(6) . .
N2 C4 N3 121.6(5) . .
N2 C4 N1 120.03(15) . .

loop_
_geom_bond_atom_site_label_1
_geom_bond_atom_site_label_2
_geom_bond_distance
_geom_bond_site_symmetry_2
Cu1 O4 2.003(2) .
Cu1 O6 2.3761(15) .
Cu1 O1 1.995(2) .
Cu1 O5 1.9607(15) .
Cu1 O2 1.9726(15) .
Cu1 O3 2.3451(16) .
O4 C2 1.265(4) .
O6 C3 1.241(2) .
O1 C2 1.252(4) 2
O5 C3 1.272(2) 4_455
O2 C1 1.277(2) .
O3 C1 1.241(2) 4_445
C1 O3 1.241(2) 4_545
C2 O1 1.252(4) 2_554
C3 O5 1.272(2) 4
C4 N3 1.324(2) .
C4 N2 1.307(8) .
C4 N1 1.358(8) .
